data_1508189
loop_
_publ_author_name
'Li, Liangchun'
'Fukawa, Tomohide'
'Matsuo, Tsukasa'
'Hashizume, Daisuke'
'Fueno, Hiroyuki'
'Tanaka, Kazuyoshi'
'Tamao, Kohei'

_publ_section_title
;
 A stable germanone as the first isolated heavy ketone with a terminal
 oxygen atom.
;
_journal_issue 5
_journal_name_full 'Nature chemistry'
_journal_page_first 361
_journal_page_last 365
_journal_paper_doi 10.1038/nchem.1305
_journal_volume 4
_journal_year 2012
_chemical_formula_moiety 'C56 H90 Ge'
_chemical_formula_sum 'C56 H90 Ge'
_chemical_formula_weight 835.87
_chemical_name_systematic
; 
 ? 
;
_space_group_IT_number 15
_symmetry_cell_setting monoclinic
_symmetry_space_group_name_Hall '-C 2yc'
_symmetry_space_group_name_H-M 'C 1 2/c 1'
_atom_sites_solution_hydrogens difmap
_atom_sites_solution_primary direct
_atom_sites_solution_secondary difmap
_audit_creation_method SHELXL-97
_cell_angle_alpha 90
_cell_angle_beta 104.8779(16)
_cell_angle_gamma 90
_cell_formula_units_Z 8
_cell_length_a 32.638(4)
_cell_length_b 18.597(2)
_cell_length_c 16.904(2)
_cell_measurement_reflns_used 17079
_cell_measurement_temperature 173
_cell_measurement_theta_max 29.1313
_cell_measurement_theta_min 2.5204
_cell_volume 9916(2)
_computing_cell_refinement CrystalClear
_computing_data_collection CrystalClear
_computing_data_reduction CrystalClear
_computing_molecular_graphics 'ORTEP-3 for Windows'
_computing_publication_material SHELXL-97
_computing_structure_refinement SHELXL-97
_computing_structure_solution SIR-97
_diffrn_ambient_temperature 173
_diffrn_detector_area_resol_mean 7.31
_diffrn_measured_fraction_theta_full 0.998
_diffrn_measured_fraction_theta_max 0.998
_diffrn_measurement_device_type 'Rigaku AFC-10 with Saturn 724+ CCD'
_diffrn_measurement_method \w-scan
_diffrn_radiation_monochromator graphite
_diffrn_radiation_source 'fine-focus rotating anode'
_diffrn_radiation_type MoK\a
_diffrn_radiation_wavelength 0.71073
_diffrn_reflns_av_R_equivalents 0.0378
_diffrn_reflns_av_sigmaI/netI 0.0271
_diffrn_reflns_limit_h_max 42
_diffrn_reflns_limit_h_min -42
_diffrn_reflns_limit_k_max 23
_diffrn_reflns_limit_k_min -24
_diffrn_reflns_limit_l_max 21
_diffrn_reflns_limit_l_min -21
_diffrn_reflns_number 60245
_diffrn_reflns_theta_full 27.50
_diffrn_reflns_theta_max 27.50
_diffrn_reflns_theta_min 2.49
_diffrn_standards_number 0
_exptl_absorpt_coefficient_mu 0.652
_exptl_absorpt_correction_T_max 0.8807
_exptl_absorpt_correction_T_min 0.7990
_exptl_absorpt_correction_type multi-scan
_exptl_absorpt_process_details REQAB
_exptl_crystal_colour blue
_exptl_crystal_density_diffrn 1.120
_exptl_crystal_density_method 'not measured'
_exptl_crystal_description prism
_exptl_crystal_F_000 3664
_exptl_crystal_size_max 0.30
_exptl_crystal_size_mid 0.20
_exptl_crystal_size_min 0.20
_refine_diff_density_max 0.491
_refine_diff_density_min -0.307
_refine_diff_density_rms 0.048
_refine_ls_extinction_method none
_refine_ls_goodness_of_fit_ref 1.049
_refine_ls_hydrogen_treatment constr
_refine_ls_matrix_type full
_refine_ls_number_parameters 561
_refine_ls_number_reflns 11357
_refine_ls_number_restraints 6
_refine_ls_restrained_S_all 1.058
_refine_ls_R_factor_all 0.0384
_refine_ls_R_factor_gt 0.0339
_refine_ls_shift/su_max 0.001
_refine_ls_shift/su_mean 0.000
_refine_ls_structure_factor_coef Fsqd
_refine_ls_weighting_details 'calc w=1/[\s^2^(Fo^2^)+(0.0522P)^2^+3.6121P] where P=(Fo^2^+2Fc^2^)/3'
_refine_ls_weighting_scheme calc
_refine_ls_wR_factor_gt 0.0878
_refine_ls_wR_factor_ref 0.0910
_reflns_number_gt 10099
_reflns_number_total 11357
_reflns_threshold_expression I>2\s(I)
_cod_data_source_file nchem.1305-s2.cif
_cod_data_source_block germylene
_cod_original_sg_symbol_H-M 'C 2/c'
_cod_database_code 1508189

loop_
_symmetry_equiv_pos_as_xyz
'x, y, z'
'-x, y, -z+1/2'
'x+1/2, y+1/2, z'
'-x+1/2, y+1/2, -z+1/2'
'-x, -y, -z'
'x, -y, z-1/2'
'-x+1/2, -y+1/2, -z'
'x+1/2, -y+1/2, z-1/2'

loop_
_atom_site_label
_atom_site_type_symbol
_atom_site_fract_x
_atom_site_fract_y
_atom_site_fract_z
_atom_site_U_iso_or_equiv
_atom_site_adp_type
_atom_site_occupancy
_atom_site_symmetry_multiplicity
_atom_site_calc_flag
_atom_site_refinement_flags
_atom_site_disorder_assembly
_atom_site_disorder_group
Ge1 Ge 0.367093(4) 0.176505(7) 0.359199(8) 0.02044(5) Uani 1 1 d . . .
C1 C 0.34201(4) 0.25601(7) 0.27907(8) 0.0188(2) Uani 1 1 d . . .
C2 C 0.34648(4) 0.24555(7) 0.19829(8) 0.0188(2) Uani 1 1 d . . .
C3 C 0.36508(4) 0.17995(7) 0.16464(8) 0.0200(3) Uani 1 1 d . . .
C4 C 0.36241(5) 0.20106(8) 0.07413(8) 0.0269(3) Uani 1 1 d . . .
H4A H 0.3909 0.1979 0.0638 0.032 Uiso 1 1 calc R . .
H4B H 0.3433 0.1674 0.0365 0.032 Uiso 1 1 calc R . .
C5 C 0.34520(4) 0.27897(7) 0.05822(8) 0.0219(3) Uani 1 1 d . . .
C6 C 0.33204(4) 0.29602(7) 0.13620(8) 0.0208(3) Uani 1 1 d . . .
C7 C 0.30807(4) 0.35448(8) 0.14925(8) 0.0240(3) Uani 1 1 d . . .
H7 H 0.2975 0.3883 0.1068 0.029 Uiso 1 1 calc R . .
C8 C 0.29980(4) 0.36268(7) 0.22546(8) 0.0215(3) Uani 1 1 d . A .
C9 C 0.27168(4) 0.42067(6) 0.24751(9) 0.0256(3) Uani 1 1 d D . .
C10 C 0.26777(5) 0.39436(9) 0.33233(9) 0.0317(3) Uani 1 1 d . A .
H10A H 0.2394 0.3731 0.3270 0.038 Uiso 1 1 calc R . .
H10B H 0.2711 0.4355 0.3706 0.038 Uiso 1 1 calc R . .
C11 C 0.30254(4) 0.33727(8) 0.36642(8) 0.0220(3) Uani 1 1 d . . .
C12 C 0.31697(4) 0.31584(7) 0.28988(8) 0.0194(3) Uani 1 1 d . A .
C13 C 0.41140(4) 0.16722(7) 0.21267(9) 0.0246(3) Uani 1 1 d . . .
H13A H 0.4284 0.2093 0.2042 0.030 Uiso 1 1 calc R . .
H13B H 0.4125 0.1653 0.2717 0.030 Uiso 1 1 calc R . .
C14 C 0.43250(5) 0.09954(9) 0.19083(11) 0.0357(4) Uani 1 1 d . . .
H14A H 0.4630 0.1011 0.2173 0.043 Uiso 1 1 calc R . .
H14B H 0.4281 0.0969 0.1313 0.043 Uiso 1 1 calc R . .
H14C H 0.4200 0.0571 0.2099 0.043 Uiso 1 1 calc R . .
C15 C 0.33863(4) 0.11115(7) 0.16618(8) 0.0241(3) Uani 1 1 d . . .
H15A H 0.3481 0.0735 0.1335 0.029 Uiso 1 1 calc R . .
H15B H 0.3444 0.0937 0.2233 0.029 Uiso 1 1 calc R . .
C16 C 0.29083(5) 0.12134(9) 0.13307(11) 0.0373(4) Uani 1 1 d . . .
H16A H 0.2765 0.0750 0.1331 0.045 Uiso 1 1 calc R . .
H16B H 0.2847 0.1400 0.0770 0.045 Uiso 1 1 calc R . .
H16C H 0.2806 0.1555 0.1678 0.045 Uiso 1 1 calc R . .
C17 C 0.30721(5) 0.28331(9) -0.01759(8) 0.0299(3) Uani 1 1 d . . .
H17A H 0.2858 0.2475 -0.0116 0.036 Uiso 1 1 calc R . .
H17B H 0.2942 0.3315 -0.0191 0.036 Uiso 1 1 calc R . .
C18 C 0.31802(6) 0.27019(11) -0.09913(9) 0.0421(4) Uani 1 1 d . . .
H18A H 0.2918 0.2665 -0.1429 0.051 Uiso 1 1 calc R . .
H18B H 0.3341 0.2253 -0.0961 0.051 Uiso 1 1 calc R . .
H18C H 0.3351 0.3103 -0.1107 0.051 Uiso 1 1 calc R . .
C19 C 0.38154(5) 0.32905(8) 0.04920(10) 0.0323(3) Uani 1 1 d . . .
H19A H 0.4047 0.3259 0.1001 0.039 Uiso 1 1 calc R . .
H19B H 0.3928 0.3105 0.0040 0.039 Uiso 1 1 calc R . .
C20 C 0.37035(7) 0.40795(10) 0.03257(12) 0.0494(5) Uani 1 1 d . . .
H20A H 0.3952 0.4340 0.0252 0.059 Uiso 1 1 calc R . .
H20B H 0.3615 0.4284 0.0790 0.059 Uiso 1 1 calc R . .
H20C H 0.3471 0.4122 -0.0171 0.059 Uiso 1 1 calc R . .
C21 C 0.22801(5) 0.41917(11) 0.18534(10) 0.0424(4) Uani 1 1 d . A .
H21A H 0.2320 0.4300 0.1304 0.051 Uiso 1 1 calc R . .
H21B H 0.2165 0.3698 0.1835 0.051 Uiso 1 1 calc R . .
C22 C 0.19516(6) 0.47145(12) 0.20270(12) 0.0560(6) Uani 1 1 d . . .
H22A H 0.1681 0.4650 0.1616 0.067 Uiso 1 1 calc R A .
H22B H 0.2051 0.5209 0.2003 0.067 Uiso 1 1 calc R . .
H22C H 0.1912 0.4619 0.2573 0.067 Uiso 1 1 calc R . .
C23A C 0.29579(9) 0.49252(11) 0.26748(15) 0.0320(6) Uani 0.615(2) 1 d PD A 1
H23A H 0.2784 0.5263 0.2904 0.038 Uiso 0.615(2) 1 calc PR A 1
H23B H 0.3224 0.4839 0.3101 0.038 Uiso 0.615(2) 1 calc PR A 1
C24A C 0.30641(11) 0.52756(14) 0.19375(18) 0.0522(7) Uani 0.615(2) 1 d PD A 1
H24A H 0.3238 0.4946 0.1708 0.078 Uiso 0.615(2) 1 calc PR A 1
H24B H 0.3221 0.5722 0.2108 0.078 Uiso 0.615(2) 1 calc PR A 1
H24C H 0.2801 0.5384 0.1522 0.078 Uiso 0.615(2) 1 calc PR A 1
C23B C 0.28354(12) 0.49784(14) 0.2280(3) 0.0320(6) Uani 0.385(2) 1 d PD A 2
H23C H 0.2792 0.5030 0.1681 0.038 Uiso 0.385(2) 1 calc PR A 2
H23D H 0.2646 0.5325 0.2457 0.038 Uiso 0.385(2) 1 calc PR A 2
C24B C 0.32954(12) 0.5154(2) 0.2709(3) 0.0522(7) Uani 0.385(2) 1 d PD A 2
H24D H 0.3333 0.5145 0.3303 0.078 Uiso 0.385(2) 1 calc PR A 2
H24E H 0.3366 0.5634 0.2542 0.078 Uiso 0.385(2) 1 calc PR A 2
H24F H 0.3482 0.4797 0.2557 0.078 Uiso 0.385(2) 1 calc PR A 2
C25 C 0.28459(5) 0.27296(9) 0.40382(9) 0.0302(3) Uani 1 1 d . A .
H25A H 0.3086 0.2423 0.4324 0.036 Uiso 1 1 calc R . .
H25B H 0.2710 0.2915 0.4457 0.036 Uiso 1 1 calc R . .
C26 C 0.25254(5) 0.22567(11) 0.34472(11) 0.0442(4) Uani 1 1 d . . .
H26A H 0.2422 0.1883 0.3755 0.053 Uiso 1 1 calc R A .
H26B H 0.2662 0.2031 0.3057 0.053 Uiso 1 1 calc R . .
H26C H 0.2287 0.2552 0.3150 0.053 Uiso 1 1 calc R . .
C27 C 0.33968(4) 0.37004(8) 0.43222(8) 0.0257(3) Uani 1 1 d . A .
H27A H 0.3630 0.3344 0.4454 0.031 Uiso 1 1 calc R . .
H27B H 0.3502 0.4126 0.4084 0.031 Uiso 1 1 calc R . .
C28 C 0.32958(6) 0.39281(11) 0.51207(10) 0.0417(4) Uani 1 1 d . . .
H28A H 0.3544 0.4163 0.5477 0.050 Uiso 1 1 calc R A .
H28B H 0.3222 0.3503 0.5397 0.050 Uiso 1 1 calc R . .
H28C H 0.3057 0.4264 0.5000 0.050 Uiso 1 1 calc R . .
C29 C 0.40653(4) 0.21575(7) 0.46351(7) 0.0182(2) Uani 1 1 d . . .
C30 C 0.43678(4) 0.27249(7) 0.47918(8) 0.0178(2) Uani 1 1 d . . .
C31 C 0.46082(4) 0.30553(7) 0.42061(8) 0.0201(3) Uani 1 1 d . . .
C32 C 0.49163(4) 0.36030(8) 0.47523(8) 0.0242(3) Uani 1 1 d . . .
H32A H 0.5213 0.3449 0.4814 0.029 Uiso 1 1 calc R . .
H32B H 0.4879 0.4084 0.4492 0.029 Uiso 1 1 calc R . .
C33 C 0.48207(4) 0.36406(7) 0.56025(8) 0.0205(3) Uani 1 1 d . . .
C34 C 0.45321(4) 0.29959(7) 0.55811(8) 0.0186(2) Uani 1 1 d . . .
C35 C 0.44210(4) 0.26874(7) 0.62483(8) 0.0207(3) Uani 1 1 d . . .
H35 H 0.4524 0.2885 0.6781 0.025 Uiso 1 1 calc R . .
C36 C 0.41599(4) 0.20899(7) 0.61267(8) 0.0195(3) Uani 1 1 d . . .
C37 C 0.40207(4) 0.16777(7) 0.67903(8) 0.0216(3) Uani 1 1 d . . .
C38 C 0.38856(5) 0.09572(7) 0.63517(8) 0.0245(3) Uani 1 1 d . . .
H38A H 0.3640 0.0758 0.6521 0.029 Uiso 1 1 calc R . .
H38B H 0.4121 0.0608 0.6503 0.029 Uiso 1 1 calc R . .
C39 C 0.37642(4) 0.10822(7) 0.54092(8) 0.0206(3) Uani 1 1 d . . .
C40 C 0.39911(4) 0.18079(6) 0.53376(8) 0.0179(2) Uani 1 1 d . . .
C41 C 0.48665(5) 0.24498(8) 0.39283(9) 0.0283(3) Uani 1 1 d . . .
H41A H 0.4666 0.2118 0.3564 0.034 Uiso 1 1 calc R . .
H41B H 0.5046 0.2668 0.3602 0.034 Uiso 1 1 calc R . .
C42 C 0.51497(5) 0.20120(9) 0.46217(11) 0.0374(4) Uani 1 1 d . . .
H42A H 0.5278 0.1614 0.4391 0.045 Uiso 1 1 calc R . .
H42B H 0.4979 0.1820 0.4973 0.045 Uiso 1 1 calc R . .
H42C H 0.5374 0.2322 0.4946 0.045 Uiso 1 1 calc R . .
C43 C 0.43163(5) 0.34424(9) 0.34729(9) 0.0277(3) Uani 1 1 d . . .
H43A H 0.4092 0.3102 0.3195 0.033 Uiso 1 1 calc R . .
H43B H 0.4176 0.3845 0.3683 0.033 Uiso 1 1 calc R . .
C44 C 0.45280(5) 0.37418(9) 0.28372(9) 0.0351(4) Uani 1 1 d . . .
H44A H 0.4322 0.4023 0.2432 0.042 Uiso 1 1 calc R . .
H44B H 0.4633 0.3344 0.2563 0.042 Uiso 1 1 calc R . .
H44C H 0.4766 0.4051 0.3108 0.042 Uiso 1 1 calc R . .
C45 C 0.52297(4) 0.35875(8) 0.62999(8) 0.0254(3) Uani 1 1 d . . .
H45A H 0.5151 0.3565 0.6828 0.030 Uiso 1 1 calc R . .
H45B H 0.5375 0.3132 0.6238 0.030 Uiso 1 1 calc R . .
C46 C 0.55405(5) 0.42092(9) 0.63348(10) 0.0334(3) Uani 1 1 d . . .
H46A H 0.5804 0.4108 0.6751 0.040 Uiso 1 1 calc R . .
H46B H 0.5415 0.4654 0.6476 0.040 Uiso 1 1 calc R . .
H46C H 0.5602 0.4264 0.5800 0.040 Uiso 1 1 calc R . .
C47 C 0.45750(5) 0.43441(7) 0.56576(8) 0.0254(3) Uani 1 1 d . . .
H47A H 0.4749 0.4754 0.5560 0.030 Uiso 1 1 calc R . .
H47B H 0.4311 0.4342 0.5210 0.030 Uiso 1 1 calc R . .
C48 C 0.44566(5) 0.44749(9) 0.64644(9) 0.0339(3) Uani 1 1 d . . .
H48A H 0.4298 0.4927 0.6430 0.041 Uiso 1 1 calc R . .
H48B H 0.4715 0.4505 0.6912 0.041 Uiso 1 1 calc R . .
H48C H 0.4280 0.4077 0.6568 0.041 Uiso 1 1 calc R . .
C49 C 0.43894(5) 0.15709(9) 0.75596(9) 0.0297(3) Uani 1 1 d . . .
H49A H 0.4627 0.1334 0.7396 0.036 Uiso 1 1 calc R . .
H49B H 0.4490 0.2050 0.7784 0.036 Uiso 1 1 calc R . .
C50 C 0.42803(6) 0.11246(10) 0.82387(10) 0.0455(4) Uani 1 1 d . . .
H50A H 0.4537 0.1050 0.8682 0.055 Uiso 1 1 calc R . .
H50B H 0.4166 0.0658 0.8018 0.055 Uiso 1 1 calc R . .
H50C H 0.4068 0.1380 0.8451 0.055 Uiso 1 1 calc R . .
C51 C 0.36367(5) 0.20501(8) 0.69921(9) 0.0268(3) Uani 1 1 d . . .
H51A H 0.3408 0.2092 0.6480 0.032 Uiso 1 1 calc R . .
H51B H 0.3531 0.1735 0.7368 0.032 Uiso 1 1 calc R . .
C52 C 0.37188(5) 0.27918(9) 0.73781(10) 0.0362(4) Uani 1 1 d . . .
H52A H 0.3454 0.2988 0.7459 0.043 Uiso 1 1 calc R . .
H52B H 0.3827 0.3111 0.7016 0.043 Uiso 1 1 calc R . .
H52C H 0.3929 0.2755 0.7908 0.043 Uiso 1 1 calc R . .
C53 C 0.39353(5) 0.04416(7) 0.50007(9) 0.0264(3) Uani 1 1 d . . .
H53A H 0.3845 -0.0010 0.5217 0.032 Uiso 1 1 calc R . .
H53B H 0.3799 0.0456 0.4406 0.032 Uiso 1 1 calc R . .
C54 C 0.44134(5) 0.04125(9) 0.51184(12) 0.0418(4) Uani 1 1 d . . .
H54A H 0.4491 -0.0048 0.4914 0.050 Uiso 1 1 calc R . .
H54B H 0.4556 0.0459 0.5702 0.050 Uiso 1 1 calc R . .
H54C H 0.4501 0.0807 0.4815 0.050 Uiso 1 1 calc R . .
C55 C 0.32752(4) 0.11256(8) 0.50654(8) 0.0248(3) Uani 1 1 d . . .
H55A H 0.3170 0.1537 0.5329 0.030 Uiso 1 1 calc R . .
H55B H 0.3213 0.1230 0.4472 0.030 Uiso 1 1 calc R . .
C56 C 0.30241(5) 0.04569(9) 0.51816(10) 0.0335(3) Uani 1 1 d . . .
H56A H 0.2723 0.0534 0.4921 0.040 Uiso 1 1 calc R . .
H56B H 0.3063 0.0368 0.5768 0.040 Uiso 1 1 calc R . .
H56C H 0.3126 0.0041 0.4931 0.040 Uiso 1 1 calc R . .

loop_
_atom_site_aniso_label
_atom_site_aniso_U_11
_atom_site_aniso_U_22
_atom_site_aniso_U_33
_atom_site_aniso_U_23
_atom_site_aniso_U_13
_atom_site_aniso_U_12
Ge1 0.02477(9) 0.02047(8) 0.01527(8) 0.00030(5) 0.00366(6) -0.00284(5)
C1 0.0177(6) 0.0217(6) 0.0167(6) -0.0008(5) 0.0040(5) -0.0013(5)
C2 0.0171(6) 0.0214(6) 0.0180(6) -0.0019(5) 0.0046(5) -0.0011(5)
C3 0.0208(7) 0.0222(7) 0.0172(6) -0.0020(5) 0.0054(5) 0.0010(5)
C4 0.0321(8) 0.0307(7) 0.0201(6) -0.0014(6) 0.0106(6) 0.0061(6)
C5 0.0242(7) 0.0263(7) 0.0161(6) -0.0008(5) 0.0069(5) 0.0011(5)
C6 0.0222(6) 0.0243(7) 0.0168(6) -0.0001(5) 0.0069(5) -0.0003(5)
C7 0.0291(7) 0.0235(7) 0.0207(6) 0.0042(5) 0.0087(5) 0.0049(6)
C8 0.0226(7) 0.0210(6) 0.0221(6) -0.0012(5) 0.0082(5) 0.0015(5)
C9 0.0309(8) 0.0215(7) 0.0276(7) 0.0012(5) 0.0134(6) 0.0053(6)
C10 0.0274(7) 0.0457(9) 0.0229(7) 0.0017(6) 0.0084(6) 0.0136(7)
C11 0.0203(7) 0.0295(7) 0.0172(6) -0.0019(5) 0.0067(5) 0.0045(5)
C12 0.0178(6) 0.0242(6) 0.0170(6) -0.0025(5) 0.0059(5) -0.0020(5)
C13 0.0212(7) 0.0265(7) 0.0257(7) -0.0016(5) 0.0049(5) 0.0001(5)
C14 0.0254(8) 0.0340(8) 0.0466(9) -0.0038(7) 0.0072(7) 0.0064(6)
C15 0.0254(7) 0.0242(7) 0.0226(6) -0.0051(5) 0.0059(5) -0.0030(5)
C16 0.0243(8) 0.0356(8) 0.0514(10) -0.0107(7) 0.0084(7) -0.0041(7)
C17 0.0308(8) 0.0386(8) 0.0191(7) 0.0005(6) 0.0043(6) 0.0029(6)
C18 0.0510(10) 0.0558(11) 0.0179(7) -0.0025(7) 0.0059(7) 0.0042(9)
C19 0.0329(8) 0.0402(9) 0.0281(8) -0.0053(6) 0.0156(6) -0.0082(7)
C20 0.0710(13) 0.0351(9) 0.0532(11) -0.0052(8) 0.0363(10) -0.0161(9)
C21 0.0430(10) 0.0576(11) 0.0247(8) 0.0049(7) 0.0053(7) 0.0290(9)
C22 0.0550(12) 0.0723(14) 0.0433(10) 0.0163(10) 0.0171(9) 0.0418(11)
C23A 0.0442(16) 0.0231(9) 0.0335(16) 0.0004(12) 0.0187(13) 0.0024(10)
C24A 0.078(2) 0.0291(12) 0.0560(16) 0.0026(11) 0.0289(15) -0.0067(13)
C23B 0.0442(16) 0.0231(9) 0.0335(16) 0.0004(12) 0.0187(13) 0.0024(10)
C24B 0.078(2) 0.0291(12) 0.0560(16) 0.0026(11) 0.0289(15) -0.0067(13)
C25 0.0300(8) 0.0392(8) 0.0249(7) 0.0003(6) 0.0132(6) -0.0022(6)
C26 0.0351(9) 0.0567(11) 0.0454(10) -0.0097(8) 0.0185(8) -0.0169(8)
C27 0.0266(7) 0.0286(7) 0.0216(7) -0.0047(6) 0.0054(5) 0.0045(6)
C28 0.0402(9) 0.0583(11) 0.0266(8) -0.0158(8) 0.0084(7) 0.0015(8)
C29 0.0193(6) 0.0189(6) 0.0162(6) 0.0006(5) 0.0044(5) 0.0019(5)
C30 0.0185(6) 0.0176(6) 0.0180(6) 0.0027(5) 0.0061(5) 0.0019(5)
C31 0.0200(6) 0.0228(6) 0.0181(6) 0.0010(5) 0.0058(5) -0.0039(5)
C32 0.0261(7) 0.0250(7) 0.0222(7) -0.0008(5) 0.0076(5) -0.0081(6)
C33 0.0224(7) 0.0198(6) 0.0187(6) 0.0002(5) 0.0040(5) -0.0036(5)
C34 0.0183(6) 0.0170(6) 0.0205(6) 0.0010(5) 0.0051(5) 0.0001(5)
C35 0.0230(7) 0.0224(6) 0.0167(6) -0.0012(5) 0.0052(5) -0.0020(5)
C36 0.0219(6) 0.0197(6) 0.0177(6) 0.0030(5) 0.0065(5) 0.0008(5)
C37 0.0250(7) 0.0233(7) 0.0164(6) 0.0027(5) 0.0050(5) -0.0042(5)
C38 0.0306(7) 0.0226(7) 0.0197(6) 0.0037(5) 0.0052(5) -0.0048(6)
C39 0.0239(7) 0.0191(6) 0.0189(6) 0.0018(5) 0.0058(5) -0.0034(5)
C40 0.0175(6) 0.0171(6) 0.0187(6) 0.0015(5) 0.0039(5) -0.0007(5)
C41 0.0252(7) 0.0327(8) 0.0300(7) -0.0063(6) 0.0127(6) -0.0033(6)
C42 0.0279(8) 0.0322(8) 0.0551(11) 0.0019(8) 0.0162(7) 0.0055(7)
C43 0.0241(7) 0.0356(8) 0.0221(7) 0.0102(6) 0.0037(5) -0.0048(6)
C44 0.0420(9) 0.0394(9) 0.0245(7) 0.0073(6) 0.0097(6) -0.0104(7)
C45 0.0249(7) 0.0254(7) 0.0234(7) 0.0030(5) 0.0017(5) -0.0038(6)
C46 0.0299(8) 0.0366(8) 0.0299(8) 0.0023(6) 0.0006(6) -0.0115(7)
C47 0.0309(7) 0.0207(6) 0.0228(7) 0.0002(5) 0.0038(6) -0.0011(6)
C48 0.0419(9) 0.0311(8) 0.0279(7) -0.0038(6) 0.0075(6) 0.0073(7)
C49 0.0314(8) 0.0349(8) 0.0196(7) 0.0048(6) 0.0005(6) -0.0048(6)
C50 0.0567(11) 0.0507(11) 0.0231(8) 0.0115(7) -0.0006(7) -0.0118(9)
C51 0.0277(7) 0.0322(8) 0.0227(7) -0.0011(6) 0.0103(6) -0.0056(6)
C52 0.0375(9) 0.0380(9) 0.0382(9) -0.0089(7) 0.0192(7) -0.0040(7)
C53 0.0349(8) 0.0189(6) 0.0259(7) 0.0002(5) 0.0086(6) -0.0027(6)
C54 0.0395(9) 0.0291(8) 0.0617(12) -0.0028(8) 0.0219(8) 0.0033(7)
C55 0.0253(7) 0.0269(7) 0.0212(6) 0.0031(5) 0.0045(5) -0.0046(6)
C56 0.0268(8) 0.0371(8) 0.0354(8) 0.0055(7) 0.0061(6) -0.0089(6)

loop_
_atom_type_symbol
_atom_type_description
_atom_type_scat_dispersion_real
_atom_type_scat_dispersion_imag
_atom_type_scat_source
C C 0.0033 0.0016 'International Tables Vol C Tables 4.2.6.8 and 6.1.1.4'
H H 0.0000 0.0000 'International Tables Vol C Tables 4.2.6.8 and 6.1.1.4'
Ge Ge 0.1547 1.8001 'International Tables Vol C Tables 4.2.6.8 and 6.1.1.4'

loop_
_geom_angle_atom_site_label_1
_geom_angle_atom_site_label_2
_geom_angle_atom_site_label_3
_geom_angle
C1 Ge1 C29 111.98(5)
C12 C1 C2 115.77(11)
C12 C1 Ge1 129.18(9)
C2 C1 Ge1 114.67(9)
C6 C2 C1 122.09(12)
C6 C2 C3 110.16(11)
C1 C2 C3 127.71(12)
C2 C3 C13 110.80(11)
C2 C3 C15 112.04(11)
C13 C3 C15 109.91(11)
C2 C3 C4 103.62(10)
C13 C3 C4 110.84(11)
C15 C3 C4 109.49(11)
C5 C4 C3 109.36(10)
C5 C4 H4A 109.8
C3 C4 H4A 109.8
C5 C4 H4B 109.8
C3 C4 H4B 109.8
H4A C4 H4B 108.3
C6 C5 C17 111.34(11)
C6 C5 C19 110.76(11)
C17 C5 C19 111.14(12)
C6 C5 C4 102.39(10)
C17 C5 C4 111.80(12)
C19 C5 C4 109.08(12)
C7 C6 C2 120.10(12)
C7 C6 C5 126.61(12)
C2 C6 C5 113.29(11)
C6 C7 C8 118.94(12)
C6 C7 H7 120.5
C8 C7 H7 120.5
C7 C8 C12 121.34(12)
C7 C8 C9 125.22(12)
C12 C8 C9 113.44(11)
C8 C9 C21 109.31(11)
C8 C9 C23A 111.16(14)
C21 C9 C23A 119.74(16)
C8 C9 C23B 113.96(19)
C21 C9 C23B 96.32(17)
C23A C9 C23B 25.88(14)
C8 C9 C10 101.57(11)
C21 C9 C10 110.12(12)
C23A C9 C10 103.25(13)
C23B C9 C10 125.1(2)
C9 C10 C11 109.45(11)
C9 C10 H10A 109.8
C11 C10 H10A 109.8
C9 C10 H10B 109.8
C11 C10 H10B 109.8
H10A C10 H10B 108.2
C25 C11 C12 112.06(11)
C25 C11 C27 108.80(11)
C12 C11 C27 110.77(11)
C25 C11 C10 111.41(12)
C12 C11 C10 102.56(11)
C27 C11 C10 111.17(12)
C8 C12 C1 121.20(12)
C8 C12 C11 110.27(11)
C1 C12 C11 128.44(12)
C14 C13 C3 116.27(12)
C14 C13 H13A 108.2
C3 C13 H13A 108.2
C14 C13 H13B 108.2
C3 C13 H13B 108.2
H13A C13 H13B 107.4
C13 C14 H14A 109.5
C13 C14 H14B 109.5
H14A C14 H14B 109.5
C13 C14 H14C 109.5
H14A C14 H14C 109.5
H14B C14 H14C 109.5
C16 C15 C3 114.39(12)
C16 C15 H15A 108.7
C3 C15 H15A 108.7
C16 C15 H15B 108.7
C3 C15 H15B 108.7
H15A C15 H15B 107.6
C15 C16 H16A 109.5
C15 C16 H16B 109.5
H16A C16 H16B 109.5
C15 C16 H16C 109.5
H16A C16 H16C 109.5
H16B C16 H16C 109.5
C18 C17 C5 114.79(13)
C18 C17 H17A 108.6
C5 C17 H17A 108.6
C18 C17 H17B 108.6
C5 C17 H17B 108.6
H17A C17 H17B 107.5
C17 C18 H18A 109.5
C17 C18 H18B 109.5
H18A C18 H18B 109.5
C17 C18 H18C 109.5
H18A C18 H18C 109.5
H18B C18 H18C 109.5
C20 C19 C5 116.46(14)
C20 C19 H19A 108.2
C5 C19 H19A 108.2
C20 C19 H19B 108.2
C5 C19 H19B 108.2
H19A C19 H19B 107.3
C19 C20 H20A 109.5
C19 C20 H20B 109.5
H20A C20 H20B 109.5
C19 C20 H20C 109.5
H20A C20 H20C 109.5
H20B C20 H20C 109.5
C22 C21 C9 115.41(15)
C22 C21 H21A 108.4
C9 C21 H21A 108.4
C22 C21 H21B 108.4
C9 C21 H21B 108.4
H21A C21 H21B 107.5
C21 C22 H22A 109.5
C21 C22 H22B 109.5
H22A C22 H22B 109.5
C21 C22 H22C 109.5
H22A C22 H22C 109.5
H22B C22 H22C 109.5
C24A C23A C9 113.69(17)
C9 C23A H23A 108.8
C9 C23A H23B 108.8
C24B C23B C9 111.6(2)
C24B C23B H23C 109.3
C9 C23B H23C 109.3
C24B C23B H23D 109.3
C9 C23B H23D 109.3
H23C C23B H23D 108.0
C23B C24B H24D 109.5
C23B C24B H24E 109.5
H24D C24B H24E 109.5
C23B C24B H24F 109.5
H24D C24B H24F 109.5
H24E C24B H24F 109.5
C26 C25 C11 116.66(13)
C26 C25 H25A 108.1
C11 C25 H25A 108.1
C26 C25 H25B 108.1
C11 C25 H25B 108.1
H25A C25 H25B 107.3
C25 C26 H26A 109.5
C25 C26 H26B 109.5
H26A C26 H26B 109.5
C25 C26 H26C 109.5
H26A C26 H26C 109.5
H26B C26 H26C 109.5
C28 C27 C11 115.96(12)
C28 C27 H27A 108.3
C11 C27 H27A 108.3
C28 C27 H27B 108.3
C11 C27 H27B 108.3
H27A C27 H27B 107.4
C27 C28 H28A 109.5
C27 C28 H28B 109.5
H28A C28 H28B 109.5
C27 C28 H28C 109.5
H28A C28 H28C 109.5
H28B C28 H28C 109.5
C30 C29 C40 116.14(11)
C30 C29 Ge1 133.02(9)
C40 C29 Ge1 110.67(9)
C34 C30 C29 121.53(11)
C34 C30 C31 109.61(11)
C29 C30 C31 128.31(11)
C43 C31 C30 113.14(11)
C43 C31 C41 111.66(12)
C30 C31 C41 108.14(11)
C43 C31 C32 110.15(11)
C30 C31 C32 103.76(10)
C41 C31 C32 109.66(11)
C33 C32 C31 109.07(10)
C33 C32 H32A 109.9
C31 C32 H32A 109.9
C33 C32 H32B 109.9
C31 C32 H32B 109.9
H32A C32 H32B 108.3
C34 C33 C45 112.19(11)
C34 C33 C32 102.33(10)
C45 C33 C32 111.46(11)
C34 C33 C47 109.90(11)
C45 C33 C47 111.61(11)
C32 C33 C47 108.94(11)
C35 C34 C30 120.54(12)
C35 C34 C33 126.44(12)
C30 C34 C33 113.01(11)
C36 C35 C34 119.26(12)
C36 C35 H35 120.4
C34 C35 H35 120.4
C35 C36 C40 121.09(12)
C35 C36 C37 125.77(12)
C40 C36 C37 113.14(11)
C36 C37 C38 100.73(10)
C36 C37 C49 111.77(11)
C38 C37 C49 111.05(11)
C36 C37 C51 110.47(11)
C38 C37 C51 110.37(11)
C49 C37 C51 111.93(11)
C37 C38 C39 109.20(11)
C37 C38 H38A 109.8
C39 C38 H38A 109.8
C37 C38 H38B 109.8
C39 C38 H38B 109.8
H38A C38 H38B 108.3
C53 C39 C55 109.03(11)
C53 C39 C38 108.35(11)
C55 C39 C38 110.94(11)
C53 C39 C40 113.44(11)
C55 C39 C40 112.87(11)
C38 C39 C40 101.97(10)
C36 C40 C29 120.66(11)
C36 C40 C39 109.09(11)
C29 C40 C39 130.09(11)
C42 C41 C31 115.06(12)
C42 C41 H41A 108.5
C31 C41 H41A 108.5
C42 C41 H41B 108.5
C31 C41 H41B 108.5
H41A C41 H41B 107.5
C41 C42 H42A 109.5
C41 C42 H42B 109.5
H42A C42 H42B 109.5
C41 C42 H42C 109.5
H42A C42 H42C 109.5
H42B C42 H42C 109.5
C44 C43 C31 116.16(12)
C44 C43 H43A 108.2
C31 C43 H43A 108.2
C44 C43 H43B 108.2
C31 C43 H43B 108.2
H43A C43 H43B 107.4
C43 C44 H44A 109.5
C43 C44 H44B 109.5
H44A C44 H44B 109.5
C43 C44 H44C 109.5
H44A C44 H44C 109.5
H44B C44 H44C 109.5
C46 C45 C33 114.64(11)
C46 C45 H45A 108.6
C33 C45 H45A 108.6
C46 C45 H45B 108.6
C33 C45 H45B 108.6
H45A C45 H45B 107.6
C45 C46 H46A 109.5
C45 C46 H46B 109.5
H46A C46 H46B 109.5
C45 C46 H46C 109.5
H46A C46 H46C 109.5
H46B C46 H46C 109.5
C48 C47 C33 116.17(11)
C48 C47 H47A 108.2
C33 C47 H47A 108.2
C48 C47 H47B 108.2
C33 C47 H47B 108.2
H47A C47 H47B 107.4
C47 C48 H48A 109.5
C47 C48 H48B 109.5
H48A C48 H48B 109.5
C47 C48 H48C 109.5
H48A C48 H48C 109.5
H48B C48 H48C 109.5
C50 C49 C37 114.90(13)
C50 C49 H49A 108.5
C37 C49 H49A 108.5
C50 C49 H49B 108.5
C37 C49 H49B 108.5
H49A C49 H49B 107.5
C49 C50 H50A 109.5
C49 C50 H50B 109.5
H50A C50 H50B 109.5
C49 C50 H50C 109.5
H50A C50 H50C 109.5
H50B C50 H50C 109.5
C52 C51 C37 115.97(12)
C52 C51 H51A 108.3
C37 C51 H51A 108.3
C52 C51 H51B 108.3
C37 C51 H51B 108.3
H51A C51 H51B 107.4
C51 C52 H52A 109.5
C51 C52 H52B 109.5
H52A C52 H52B 109.5
C51 C52 H52C 109.5
H52A C52 H52C 109.5
H52B C52 H52C 109.5
C54 C53 C39 116.31(12)
C54 C53 H53A 108.2
C39 C53 H53A 108.2
C54 C53 H53B 108.2
C39 C53 H53B 108.2
H53A C53 H53B 107.4
C53 C54 H54A 109.5
C53 C54 H54B 109.5
H54A C54 H54B 109.5
C53 C54 H54C 109.5
H54A C54 H54C 109.5
H54B C54 H54C 109.5
C56 C55 C39 116.26(12)
C56 C55 H55A 108.2
C39 C55 H55A 108.2
C56 C55 H55B 108.2
C39 C55 H55B 108.2
H55A C55 H55B 107.4
C55 C56 H56A 109.5
C55 C56 H56B 109.5
H56A C56 H56B 109.5
C55 C56 H56C 109.5
H56A C56 H56C 109.5
H56B C56 H56C 109.5

loop_
_geom_bond_atom_site_label_1
_geom_bond_atom_site_label_2
_geom_bond_distance
Ge1 C1 2.0302(13)
Ge1 C29 2.0331(13)
C1 C12 1.4198(18)
C1 C2 1.4234(17)
C2 C6 1.3967(18)
C2 C3 1.5354(17)
C3 C13 1.5397(19)
C3 C15 1.5475(18)
C3 C4 1.5603(18)
C4 C5 1.552(2)
C4 H4A 0.9900
C4 H4B 0.9900
C5 C6 1.5211(17)
C5 C17 1.5396(19)
C5 C19 1.546(2)
C6 C7 1.3897(19)
C7 C8 1.3909(18)
C7 H7 0.9500
C8 C12 1.3948(19)
C8 C9 1.5231(18)
C9 C21 1.539(2)
C9 C23A 1.5434(17)
C9 C23B 1.5438(19)
C9 C10 1.5511(19)
C10 C11 1.553(2)
C10 H10A 0.9900
C10 H10B 0.9900
C11 C25 1.537(2)
C11 C12 1.5387(17)
C11 C27 1.5445(19)
C13 C14 1.525(2)
C13 H13A 0.9900
C13 H13B 0.9900
C14 H14A 0.9800
C14 H14B 0.9800
C14 H14C 0.9800
C15 C16 1.528(2)
C15 H15A 0.9900
C15 H15B 0.9900
C16 H16A 0.9800
C16 H16B 0.9800
C16 H16C 0.9800
C17 C18 1.528(2)
C17 H17A 0.9900
C17 H17B 0.9900
C18 H18A 0.9800
C18 H18B 0.9800
C18 H18C 0.9800
C19 C20 1.521(2)
C19 H19A 0.9900
C19 H19B 0.9900
C20 H20A 0.9800
C20 H20B 0.9800
C20 H20C 0.9800
C21 C22 1.531(2)
C21 H21A 0.9900
C21 H21B 0.9900
C22 H22A 0.9800
C22 H22B 0.9800
C22 H22C 0.9800
C23A C24A 1.5232(18)
C23A H23A 0.9900
C23A H23B 0.9900
C24A H24A 0.9800
C24A H24B 0.9800
C24A H24C 0.9800
C23B C24B 1.526(2)
C23B H23C 0.9900
C23B H23D 0.9900
C24B H24D 0.9800
C24B H24E 0.9800
C24B H24F 0.9800
C25 C26 1.526(2)
C25 H25A 0.9900
C25 H25B 0.9900
C26 H26A 0.9800
C26 H26B 0.9800
C26 H26C 0.9800
C27 C28 1.529(2)
C27 H27A 0.9900
C27 H27B 0.9900
C28 H28A 0.9800
C28 H28B 0.9800
C28 H28C 0.9800
C29 C30 1.4225(18)
C29 C40 1.4280(17)
C30 C34 1.3979(18)
C30 C31 1.5404(17)
C31 C43 1.5350(19)
C31 C41 1.5500(19)
C31 C32 1.5568(19)
C32 C33 1.5486(18)
C32 H32A 0.9900
C32 H32B 0.9900
C33 C34 1.5194(18)
C33 C45 1.5405(18)
C33 C47 1.5496(19)
C34 C35 1.3938(17)
C35 C36 1.3834(18)
C35 H35 0.9500
C36 C40 1.4072(18)
C36 C37 1.5212(17)
C37 C38 1.5399(19)
C37 C49 1.5413(19)
C37 C51 1.545(2)
C38 C39 1.5573(18)
C38 H38A 0.9900
C38 H38B 0.9900
C39 C53 1.5511(19)
C39 C55 1.5541(19)
C39 C40 1.5590(17)
C41 C42 1.528(2)
C41 H41A 0.9900
C41 H41B 0.9900
C42 H42A 0.9800
C42 H42B 0.9800
C42 H42C 0.9800
C43 C44 1.5243(19)
C43 H43A 0.9900
C43 H43B 0.9900
C44 H44A 0.9800
C44 H44B 0.9800
C44 H44C 0.9800
C45 C46 1.5293(19)
C45 H45A 0.9900
C45 H45B 0.9900
C46 H46A 0.9800
C46 H46B 0.9800
C46 H46C 0.9800
C47 C48 1.530(2)
C47 H47A 0.9900
C47 H47B 0.9900
C48 H48A 0.9800
C48 H48B 0.9800
C48 H48C 0.9800
C49 C50 1.531(2)
C49 H49A 0.9900
C49 H49B 0.9900
C50 H50A 0.9800
C50 H50B 0.9800
C50 H50C 0.9800
C51 C52 1.520(2)
C51 H51A 0.9900
C51 H51B 0.9900
C52 H52A 0.9800
C52 H52B 0.9800
C52 H52C 0.9800
C53 C54 1.522(2)
C53 H53A 0.9900
C53 H53B 0.9900
C54 H54A 0.9800
C54 H54B 0.9800
C54 H54C 0.9800
C55 C56 1.5295(19)
C55 H55A 0.9900
C55 H55B 0.9900
C56 H56A 0.9800
C56 H56B 0.9800
C56 H56C 0.9800

loop_
_geom_torsion_atom_site_label_1
_geom_torsion_atom_site_label_2
_geom_torsion_atom_site_label_3
_geom_torsion_atom_site_label_4
_geom_torsion
C29 Ge1 C1 C12 -58.81(13)
C29 Ge1 C1 C2 128.70(9)
C12 C1 C2 C6 8.24(18)
Ge1 C1 C2 C6 -178.22(10)
C12 C1 C2 C3 -169.18(12)
Ge1 C1 C2 C3 4.36(17)
C6 C2 C3 C13 122.64(12)
C1 C2 C3 C13 -59.69(17)
C6 C2 C3 C15 -114.21(12)
C1 C2 C3 C15 63.46(17)
C6 C2 C3 C4 3.72(14)
C1 C2 C3 C4 -178.61(13)
C2 C3 C4 C5 3.40(14)
C13 C3 C4 C5 -115.50(12)
C15 C3 C4 C5 123.09(12)
C3 C4 C5 C6 -8.49(14)
C3 C4 C5 C17 -127.77(12)
C3 C4 C5 C19 108.90(13)
C1 C2 C6 C7 -7.8(2)
C3 C2 C6 C7 169.98(12)
C1 C2 C6 C5 172.30(12)
C3 C2 C6 C5 -9.88(15)
C17 C5 C6 C7 -48.86(19)
C19 C5 C6 C7 75.35(17)
C4 C5 C6 C7 -168.47(14)
C17 C5 C6 C2 130.99(13)
C19 C5 C6 C2 -104.81(14)
C4 C5 C6 C2 11.38(15)
C2 C6 C7 C8 1.7(2)
C5 C6 C7 C8 -178.47(13)
C6 C7 C8 C12 3.6(2)
C6 C7 C8 C9 -175.59(13)
C7 C8 C9 C21 53.43(18)
C12 C8 C9 C21 -125.80(14)
C7 C8 C9 C23A -80.94(19)
C12 C8 C9 C23A 99.84(16)
C7 C8 C9 C23B -53.0(2)
C12 C8 C9 C23B 127.7(2)
C7 C8 C9 C10 169.78(14)
C12 C8 C9 C10 -9.45(15)
C8 C9 C10 C11 15.78(15)
C21 C9 C10 C11 131.53(13)
C23A C9 C10 C11 -99.49(17)
C23B C9 C10 C11 -114.8(2)
C9 C10 C11 C25 -136.29(12)
C9 C10 C11 C12 -16.25(15)
C9 C10 C11 C27 102.17(13)
C7 C8 C12 C1 -2.9(2)
C9 C8 C12 C1 176.36(11)
C7 C8 C12 C11 -179.81(13)
C9 C8 C12 C11 -0.55(16)
C2 C1 C12 C8 -2.89(18)
Ge1 C1 C12 C8 -175.32(10)
C2 C1 C12 C11 173.41(12)
Ge1 C1 C12 C11 1.0(2)
C25 C11 C12 C8 129.90(13)
C27 C11 C12 C8 -108.39(13)
C10 C11 C12 C8 10.31(15)
C25 C11 C12 C1 -46.72(18)
C27 C11 C12 C1 74.98(17)
C10 C11 C12 C1 -166.32(13)
C2 C3 C13 C14 174.48(12)
C15 C3 C13 C14 50.12(16)
C4 C3 C13 C14 -71.05(16)
C2 C3 C15 C16 46.48(16)
C13 C3 C15 C16 170.12(12)
C4 C3 C15 C16 -67.91(15)
C6 C5 C17 C18 177.40(13)
C19 C5 C17 C18 53.40(18)
C4 C5 C17 C18 -68.75(17)
C6 C5 C19 C20 -68.50(17)
C17 C5 C19 C20 55.82(17)
C4 C5 C19 C20 179.54(13)
C8 C9 C21 C22 176.22(15)
C23A C9 C21 C22 -53.9(2)
C23B C9 C21 C22 -65.6(2)
C10 C9 C21 C22 65.44(19)
C8 C9 C23A C24A 68.0(3)
C21 C9 C23A C24A -61.1(3)
C23B C9 C23A C24A -33.6(4)
C10 C9 C23A C24A 176.2(2)
C8 C9 C23B C24B -57.0(4)
C21 C9 C23B C24B -171.4(3)
C23A C9 C23B C24B 32.4(4)
C10 C9 C23B C24B 68.5(4)
C12 C11 C25 C26 -47.30(18)
C27 C11 C25 C26 -170.13(13)
C10 C11 C25 C26 66.96(17)
C25 C11 C27 C28 -55.68(17)
C12 C11 C27 C28 -179.29(13)
C10 C11 C27 C28 67.37(17)
C1 Ge1 C29 C30 -38.62(14)
C1 Ge1 C29 C40 136.44(9)
C40 C29 C30 C34 -9.57(18)
Ge1 C29 C30 C34 165.28(10)
C40 C29 C30 C31 161.04(12)
Ge1 C29 C30 C31 -24.1(2)
C34 C30 C31 C43 -123.35(13)
C29 C30 C31 C43 65.14(18)
C34 C30 C31 C41 112.42(12)
C29 C30 C31 C41 -59.09(17)
C34 C30 C31 C32 -3.98(14)
C29 C30 C31 C32 -175.49(12)
C43 C31 C32 C33 115.68(12)
C30 C31 C32 C33 -5.71(14)
C41 C31 C32 C33 -121.04(12)
C31 C32 C33 C34 12.30(14)
C31 C32 C33 C45 132.39(12)
C31 C32 C33 C47 -104.02(13)
C29 C30 C34 C35 3.68(19)
C31 C30 C34 C35 -168.51(12)
C29 C30 C34 C33 -175.07(11)
C31 C30 C34 C33 12.74(15)
C45 C33 C34 C35 46.19(18)
C32 C33 C34 C35 165.76(13)
C47 C33 C34 C35 -78.61(16)
C45 C33 C34 C30 -135.15(12)
C32 C33 C34 C30 -15.58(15)
C47 C33 C34 C30 100.05(13)
C30 C34 C35 C36 2.68(19)
C33 C34 C35 C36 -178.75(12)
C34 C35 C36 C40 -2.6(2)
C34 C35 C36 C37 178.02(12)
C35 C36 C37 C38 -160.38(13)
C40 C36 C37 C38 20.23(15)
C35 C36 C37 C49 -42.39(18)
C40 C36 C37 C49 138.23(13)
C35 C36 C37 C51 82.94(16)
C40 C36 C37 C51 -96.44(13)
C36 C37 C38 C39 -24.36(14)
C49 C37 C38 C39 -142.88(12)
C51 C37 C38 C39 92.39(13)
C37 C38 C39 C53 140.10(12)
C37 C38 C39 C55 -100.25(13)
C37 C38 C39 C40 20.18(14)
C35 C36 C40 C29 -3.7(2)
C37 C36 C40 C29 175.72(11)
C35 C36 C40 C39 172.22(12)
C37 C36 C40 C39 -8.37(15)
C30 C29 C40 C36 9.53(18)
Ge1 C29 C40 C36 -166.45(10)
C30 C29 C40 C39 -165.42(12)
Ge1 C29 C40 C39 18.60(17)
C53 C39 C40 C36 -123.62(12)
C55 C39 C40 C36 111.73(12)
C38 C39 C40 C36 -7.34(14)
C53 C39 C40 C29 51.79(18)
C55 C39 C40 C29 -72.86(17)
C38 C39 C40 C29 168.07(13)
C43 C31 C41 C42 -177.13(12)
C30 C31 C41 C42 -52.02(15)
C32 C31 C41 C42 60.49(15)
C30 C31 C43 C44 -176.21(13)
C41 C31 C43 C44 -53.92(17)
C32 C31 C43 C44 68.17(17)
C34 C33 C45 C46 177.98(12)
C32 C33 C45 C46 63.89(16)
C47 C33 C45 C46 -58.17(16)
C34 C33 C47 C48 69.15(15)
C45 C33 C47 C48 -55.98(16)
C32 C33 C47 C48 -179.48(12)
C36 C37 C49 C50 -176.84(14)
C38 C37 C49 C50 -65.21(17)
C51 C37 C49 C50 58.64(18)
C36 C37 C51 C52 -65.66(16)
C38 C37 C51 C52 -176.19(12)
C49 C37 C51 C52 59.58(16)
C55 C39 C53 C54 167.06(13)
C38 C39 C53 C54 -72.11(15)
C40 C39 C53 C54 40.36(17)
C53 C39 C55 C56 58.31(15)
C38 C39 C55 C56 -60.93(16)
C40 C39 C55 C56 -174.67(12)
